data_7035738
loop_
_publ_author_name
'An, Bing'
'Wang, Jun-Li'
'Bai, Yan'
'Dang, Dong-Bin'

_publ_section_title
;
 Systematic design of secondary building units by an efficient
 cation-directing strategy under regular vibrations of ionic liquids.
;
_journal_issue 33
_journal_name_full 'Dalton transactions (Cambridge, England : 2003)'
_journal_page_first 14666
_journal_page_last 14672
_journal_paper_doi 10.1039/c5dt01595b
_journal_volume 44
_journal_year 2015
_chemical_formula_sum 'C88 H68 Co6 N4 O26'
_chemical_formula_weight 1951.04
_chemical_name_systematic
; 
 ? 
;
_space_group_IT_number 15
_symmetry_cell_setting monoclinic
_symmetry_space_group_name_Hall '-C 2yc'
_symmetry_space_group_name_H-M 'C 1 2/c 1'
_atom_sites_solution_hydrogens geom
_atom_sites_solution_primary direct
_atom_sites_solution_secondary difmap
_audit_creation_method SHELXL-97
_audit_update_record
;
2015-06-24 deposited with the CCDC.
2015-07-10 downloaded from the CCDC.
;
_cell_angle_alpha 90.00
_cell_angle_beta 101.671(4)
_cell_angle_gamma 90.00
_cell_formula_units_Z 4
_cell_length_a 20.270(4)
_cell_length_b 16.336(3)
_cell_length_c 24.664(5)
_cell_measurement_reflns_used 378
_cell_measurement_temperature 296(2)
_cell_measurement_theta_max 14.18
_cell_measurement_theta_min 2.82
_cell_volume 7998(3)
_computing_cell_refinement 'Bruker SMART'
_computing_data_collection 'Bruker SMART'
_computing_data_reduction 'Bruker SAINT'
_computing_molecular_graphics 'Bruker SHELXTL'
_computing_publication_material 'Bruker SHELXTL'
_computing_structure_refinement 'SHELXL-97 (Sheldrick, 1997)'
_computing_structure_solution 'SHELXS-97 (Sheldrick, 1990)'
_diffrn_ambient_temperature 296(2)
_diffrn_measured_fraction_theta_full 0.998
_diffrn_measured_fraction_theta_max 0.998
_diffrn_measurement_device_type 'CCD area detector'
_diffrn_measurement_method 'phi and omega scans'
_diffrn_radiation_monochromator graphite
_diffrn_radiation_source 'fine-focus sealed tube'
_diffrn_radiation_type MoK\a
_diffrn_radiation_wavelength 0.71073
_diffrn_reflns_av_R_equivalents 0.0488
_diffrn_reflns_av_sigmaI/netI 0.0583
_diffrn_reflns_limit_h_max 24
_diffrn_reflns_limit_h_min -21
_diffrn_reflns_limit_k_max 12
_diffrn_reflns_limit_k_min -19
_diffrn_reflns_limit_l_max 29
_diffrn_reflns_limit_l_min -27
_diffrn_reflns_number 20198
_diffrn_reflns_theta_full 25.00
_diffrn_reflns_theta_max 25.00
_diffrn_reflns_theta_min 1.72
_exptl_absorpt_coefficient_mu 1.302
_exptl_absorpt_correction_T_max 0.9144
_exptl_absorpt_correction_T_min 0.6883
_exptl_absorpt_correction_type multi-scan
_exptl_absorpt_process_details 'SADABS; Bruker, 2000'
_exptl_crystal_colour blue
_exptl_crystal_density_diffrn 1.620
_exptl_crystal_density_method 'not measured'
_exptl_crystal_description block
_exptl_crystal_F_000 3976
_exptl_crystal_size_max 0.31
_exptl_crystal_size_mid 0.17
_exptl_crystal_size_min 0.07
_refine_diff_density_max 0.789
_refine_diff_density_min -0.499
_refine_diff_density_rms 0.087
_refine_ls_extinction_method none
_refine_ls_goodness_of_fit_ref 1.027
_refine_ls_hydrogen_treatment constr
_refine_ls_matrix_type full
_refine_ls_number_parameters 685
_refine_ls_number_reflns 7031
_refine_ls_number_restraints 140
_refine_ls_restrained_S_all 1.040
_refine_ls_R_factor_all 0.0737
_refine_ls_R_factor_gt 0.0530
_refine_ls_shift/su_max 0.001
_refine_ls_shift/su_mean 0.000
_refine_ls_structure_factor_coef Fsqd
_refine_ls_weighting_details 'calc w=1/[\s^2^(Fo^2^)+(0.0641P)^2^+22.3418P] where P=(Fo^2^+2Fc^2^)/3'
_refine_ls_weighting_scheme calc
_refine_ls_wR_factor_gt 0.1243
_refine_ls_wR_factor_ref 0.1333
_reflns_number_gt 5379
_reflns_number_total 7031
_reflns_threshold_expression >2sigma(I)
_cod_data_source_file c5dt01595b2.cif
_cod_data_source_block 3
_cod_depositor_comments
;
The following automatic conversions were performed:

'_symmetry_cell_setting' value 'Monoclinic' changed to 'monoclinic'
according to
/usr/data/users/saulius/crontab/automatic-downloads/rss-feeds/RSC/lib/dictionaries/cif_core.dic
dictionary named 'cif_core.dic' version 2.4.2 from 2011-04-26.

Automatic conversion script
Id: cif_fix_values 3271 2015-04-21 07:52:19Z andrius 

 Adding full bibliography for 7035736--7035739.cif.
;
_cod_original_sg_symbol_H-M C2/c
_cod_database_code 7035738

loop_
_symmetry_equiv_pos_as_xyz
'x, y, z'
'-x, y, -z+1/2'
'x+1/2, y+1/2, z'
'-x+1/2, y+1/2, -z+1/2'
'-x, -y, -z'
'x, -y, z-1/2'
'-x+1/2, -y+1/2, -z'
'x+1/2, -y+1/2, z-1/2'

loop_
_atom_site_label
_atom_site_type_symbol
_atom_site_fract_x
_atom_site_fract_y
_atom_site_fract_z
_atom_site_U_iso_or_equiv
_atom_site_adp_type
_atom_site_occupancy
_atom_site_symmetry_multiplicity
_atom_site_calc_flag
_atom_site_refinement_flags
_atom_site_disorder_assembly
_atom_site_disorder_group
Co1 Co 0.13335(3) 0.75376(3) 0.10000(2) 0.02137(16) Uani 1 1 d . . .
Co2 Co 0.30033(3) 0.76655(3) 0.10662(2) 0.02128(16) Uani 1 1 d . . .
Co3 Co 0.18867(3) 0.86937(3) 0.01175(2) 0.02181(16) Uani 1 1 d . . .
O1 O 0.20787(13) 0.76615(16) 0.05416(11) 0.0199(6) Uani 1 1 d . . .
H1A H 0.2057 0.7262 0.0318 0.024 Uiso 1 1 d R . .
O2 O 0.33507(17) 0.3410(2) 0.34093(13) 0.0384(8) Uani 1 1 d . . .
O3 O 0.22557(19) 0.3517(2) 0.34107(19) 0.0653(13) Uani 1 1 d . . .
O4 O 0.28790(17) 0.6732(2) 0.15780(15) 0.0452(9) Uani 1 1 d . . .
O5 O 0.17698(17) 0.6583(2) 0.14792(15) 0.0448(9) Uani 1 1 d . . .
C1 C 0.2778(3) 0.3696(3) 0.3240(2) 0.0366(12) Uani 1 1 d . A .
C2 C 0.2361(3) 0.6374(3) 0.16579(19) 0.0321(11) Uani 1 1 d . . .
C3 C 0.2693(3) 0.4334(3) 0.2796(2) 0.0350(12) Uani 1 1 d . . .
C6 C 0.2486(2) 0.5629(3) 0.2027(2) 0.0331(11) Uani 1 1 d . . .
C4 C 0.3006(17) 0.501(2) 0.2912(13) 0.055(10) Uani 0.50 1 d P A 1
H4A H 0.3289 0.5051 0.3259 0.066 Uiso 0.50 1 calc PR A 1
C5 C 0.2968(16) 0.5732(19) 0.2560(9) 0.029(5) Uani 0.50 1 d P A 1
H5A H 0.3218 0.6205 0.2658 0.034 Uiso 0.50 1 calc PR A 1
C7 C 0.2186(9) 0.4853(15) 0.1862(9) 0.029(4) Uani 0.50 1 d P A 1
C8 C 0.1770(6) 0.4738(8) 0.1339(5) 0.037(3) Uani 0.50 1 d PU A 1
H8A H 0.1706 0.5162 0.1082 0.044 Uiso 0.50 1 calc PR A 1
C9 C 0.1463(7) 0.4006(7) 0.1210(5) 0.051(3) Uani 0.50 1 d PU A 1
H9A H 0.1179 0.3936 0.0867 0.061 Uiso 0.50 1 calc PR A 1
C10 C 0.1564(7) 0.3358(8) 0.1584(6) 0.053(3) Uani 0.50 1 d PU A 1
H10A H 0.1370 0.2852 0.1476 0.063 Uiso 0.50 1 calc PR A 1
C11 C 0.1937(13) 0.3449(16) 0.2097(9) 0.039(4) Uani 0.50 1 d P A 1
H11A H 0.1980 0.3023 0.2352 0.047 Uiso 0.50 1 calc PR A 1
C12 C 0.2258(10) 0.4198(15) 0.2238(7) 0.027(4) Uani 0.50 1 d PU A 1
C4' C 0.3119(16) 0.5035(16) 0.2850(12) 0.028(5) Uani 0.50 1 d PU A 2
H4'A H 0.3469 0.5106 0.3155 0.033 Uiso 0.50 1 calc PR A 2
C5' C 0.2985(16) 0.5622(19) 0.2418(9) 0.029(5) Uani 0.50 1 d PU A 2
H5'A H 0.3299 0.6039 0.2425 0.035 Uiso 0.50 1 calc PR A 2
C7' C 0.2022(10) 0.4946(15) 0.1954(9) 0.037(5) Uani 0.50 1 d PU A 2
C8' C 0.1486(8) 0.4836(10) 0.1493(7) 0.073(4) Uani 0.50 1 d PU A 2
H8'A H 0.1399 0.5242 0.1223 0.087 Uiso 0.50 1 calc PR A 2
C9' C 0.1083(10) 0.4134(10) 0.1434(7) 0.093(4) Uani 0.50 1 d PU A 2
H9'A H 0.0697 0.4110 0.1156 0.111 Uiso 0.50 1 calc PR A 2
C10' C 0.1259(9) 0.3473(11) 0.1788(8) 0.083(4) Uani 0.50 1 d PU A 2
H10B H 0.1038 0.2974 0.1710 0.100 Uiso 0.50 1 calc PR A 2
C11' C 0.1763(15) 0.3557(17) 0.2256(12) 0.075(8) Uani 0.50 1 d P A 2
H11B H 0.1848 0.3126 0.2507 0.090 Uiso 0.50 1 calc PR A 2
C12' C 0.2152(12) 0.4285(16) 0.2363(9) 0.042(6) Uani 0.50 1 d PU A 2
O6 O 0.57991(17) 0.3561(2) 0.05162(15) 0.0449(9) Uani 1 1 d . . .
O7 O 0.64462(17) 0.4600(2) 0.04230(15) 0.0420(9) Uani 1 1 d . . .
O8 O 0.34713(14) 0.67929(17) 0.06192(12) 0.0249(7) Uani 1 1 d . . .
O9 O 0.41413(17) 0.7296(2) 0.13456(14) 0.0380(8) Uani 1 1 d . . .
C13 C 0.5919(2) 0.4309(3) 0.05456(19) 0.0315(11) Uani 1 1 d . B .
C14 C 0.4041(2) 0.6793(3) 0.09694(18) 0.0247(10) Uani 1 1 d . . .
C15 C 0.5429(2) 0.4915(3) 0.07102(18) 0.0297(10) Uani 1 1 d . . .
C18 C 0.4538(2) 0.6140(3) 0.09054(18) 0.0260(10) Uani 1 1 d . . .
C16 C 0.5538(14) 0.5732(18) 0.0597(8) 0.033(5) Uani 0.50 1 d PU B 1
H16A H 0.5915 0.5868 0.0454 0.040 Uiso 0.50 1 calc PR B 1
C17 C 0.5105(13) 0.6352(16) 0.0690(7) 0.031(4) Uani 0.50 1 d P B 1
H17A H 0.5188 0.6894 0.0611 0.037 Uiso 0.50 1 calc PR B 1
C19 C 0.4417(15) 0.535(2) 0.1010(13) 0.030(4) Uani 0.50 1 d PU B 1
C20 C 0.3841(8) 0.5131(10) 0.1258(6) 0.032(3) Uani 0.50 1 d PU B 1
H20A H 0.3561 0.5545 0.1340 0.038 Uiso 0.50 1 calc PR B 1
C21 C 0.3705(10) 0.4345(12) 0.1372(7) 0.064(6) Uani 0.50 1 d P B 1
H21A H 0.3310 0.4213 0.1490 0.076 Uiso 0.50 1 calc PR B 1
C22 C 0.4163(9) 0.3737(10) 0.1309(7) 0.070(5) Uani 0.50 1 d PU B 1
H22A H 0.4092 0.3211 0.1430 0.084 Uiso 0.50 1 calc PR B 1
C23 C 0.4725(15) 0.3875(19) 0.1076(10) 0.060(7) Uani 0.50 1 d P B 1
H23A H 0.4996 0.3449 0.0998 0.072 Uiso 0.50 1 calc PR B 1
C24 C 0.4856(11) 0.4694(15) 0.0965(6) 0.026(4) Uani 0.50 1 d PU B 1
C16' C 0.5611(14) 0.5733(17) 0.0734(8) 0.026(3) Uani 0.50 1 d PU B 2
H16B H 0.6034 0.5885 0.0678 0.031 Uiso 0.50 1 calc PR B 2
C17' C 0.5159(13) 0.6337(17) 0.0843(7) 0.024(3) Uani 0.50 1 d PU B 2
H17B H 0.5294 0.6882 0.0872 0.028 Uiso 0.50 1 calc PR B 2
C19' C 0.4327(15) 0.5271(18) 0.0936(12) 0.027(5) Uani 0.50 1 d PU B 2
C20' C 0.3709(9) 0.5059(11) 0.1049(5) 0.037(4) Uani 0.50 1 d P B 2
H20B H 0.3417 0.5466 0.1118 0.045 Uiso 0.50 1 calc PR B 2
C21' C 0.3526(10) 0.4272(12) 0.1060(7) 0.060(5) Uani 0.50 1 d P B 2
H21B H 0.3116 0.4134 0.1148 0.071 Uiso 0.50 1 calc PR B 2
C22' C 0.3964(7) 0.3654(7) 0.0938(8) 0.064(4) Uani 0.50 1 d P B 2
H22B H 0.3840 0.3106 0.0935 0.077 Uiso 0.50 1 calc PR B 2
C23' C 0.4557(14) 0.3876(17) 0.0828(10) 0.056(7) Uani 0.50 1 d P B 2
H23B H 0.4846 0.3456 0.0771 0.068 Uiso 0.50 1 calc PR B 2
C24' C 0.4789(11) 0.4687(14) 0.0789(6) 0.022(4) Uani 0.50 1 d PU B 2
O10 O 0.07910(19) 0.6684(2) 0.04261(15) 0.0514(10) Uani 1 1 d . . .
O11 O 0.03827(17) 0.7085(2) 0.11292(16) 0.0462(9) Uani 1 1 d . . .
O12 O -0.15912(17) 0.3613(2) 0.07122(19) 0.0591(12) Uani 1 1 d . . .
O13 O -0.22659(17) 0.4175(2) 0.00003(14) 0.0438(9) Uani 1 1 d . . .
C25 C 0.0350(2) 0.6646(3) 0.0706(2) 0.0376(12) Uani 1 1 d . C .
C26 C -0.1732(2) 0.4163(3) 0.03651(19) 0.0276(10) Uani 1 1 d . . .
C27 C -0.0212(2) 0.6034(3) 0.0565(2) 0.0392(12) Uani 1 1 d U . .
C30 C -0.1227(2) 0.4842(3) 0.03881(18) 0.0272(10) Uani 1 1 d . . .
C28 C -0.0098(6) 0.5266(7) 0.0855(5) 0.046(3) Uiso 0.50 1 d P C 1
H28A H 0.0305 0.5163 0.1101 0.055 Uiso 0.50 1 calc PR C 1
C29 C -0.0610(5) 0.4681(7) 0.0757(5) 0.043(3) Uiso 0.50 1 d P C 1
H29A H -0.0545 0.4178 0.0937 0.051 Uiso 0.50 1 calc PR C 1
C31 C -0.1335(5) 0.5608(6) 0.0126(5) 0.025(2) Uiso 0.50 1 d PU C 1
C32 C -0.1934(6) 0.5826(8) -0.0227(5) 0.053(3) Uiso 0.50 1 d PU C 1
H32A H -0.2293 0.5460 -0.0286 0.064 Uiso 0.50 1 calc PR C 1
C33 C -0.2003(9) 0.6551(10) -0.0481(7) 0.090(4) Uiso 0.50 1 d PU C 1
H33A H -0.2394 0.6667 -0.0739 0.108 Uiso 0.50 1 calc PR C 1
C35 C -0.0903(6) 0.6975(7) -0.0010(5) 0.046(3) Uiso 0.50 1 d PU C 1
H35A H -0.0563 0.7366 0.0071 0.055 Uiso 0.50 1 calc PR C 1
C34 C -0.1473(9) 0.7157(11) -0.0358(7) 0.093(5) Uiso 0.50 1 d PU C 1
H34A H -0.1532 0.7671 -0.0523 0.111 Uiso 0.50 1 calc PR C 1
C36 C -0.0807(5) 0.6201(6) 0.0236(4) 0.021(2) Uiso 0.50 1 d PU C 1
C28' C -0.0070(5) 0.5229(6) 0.0530(4) 0.037(2) Uiso 0.50 1 d P C 2
H28B H 0.0372 0.5069 0.0537 0.044 Uiso 0.50 1 calc PR C 2
C29' C -0.0577(5) 0.4626(6) 0.0482(4) 0.032(2) Uiso 0.50 1 d P C 2
H29B H -0.0459 0.4076 0.0516 0.038 Uiso 0.50 1 calc PR C 2
C31' C -0.1413(5) 0.5683(7) 0.0303(5) 0.031(3) Uiso 0.50 1 d P C 2
C32' C -0.2074(7) 0.5952(8) 0.0089(5) 0.058(3) Uiso 0.50 1 d P C 2
H32B H -0.2429 0.5581 0.0045 0.070 Uiso 0.50 1 calc PR C 2
C33' C -0.2199(9) 0.6761(10) -0.0058(7) 0.087(5) Uiso 0.50 1 d P C 2
H33B H -0.2636 0.6921 -0.0218 0.105 Uiso 0.50 1 calc PR C 2
C34' C -0.1691(9) 0.7338(11) 0.0029(7) 0.092(5) Uiso 0.50 1 d P C 2
H34B H -0.1784 0.7878 -0.0079 0.110 Uiso 0.50 1 calc PR C 2
C35' C -0.1070(7) 0.7117(8) 0.0265(6) 0.060(3) Uiso 0.50 1 d P C 2
H35B H -0.0736 0.7514 0.0351 0.072 Uiso 0.50 1 calc PR C 2
C36' C -0.0906(6) 0.6281(7) 0.0389(5) 0.039(3) Uiso 0.50 1 d P C 2
N1 N -0.0233(5) 0.3334(7) 0.2531(5) 0.073(3) Uiso 0.50 1 d P . 1
N2 N -0.0437(7) 0.4546(9) 0.2264(6) 0.082(4) Uiso 0.50 1 d P . 1
C37 C -0.0320(9) 0.2481(10) 0.2595(8) 0.101(6) Uiso 0.50 1 d P . 1
H37A H -0.0677 0.2283 0.2309 0.152 Uiso 0.50 1 d PR . 1
H37B H 0.0094 0.2214 0.2568 0.152 Uiso 0.50 1 d PR . 1
H37C H -0.0425 0.2367 0.2950 0.152 Uiso 0.50 1 d PR . 1
C38 C 0.0041(13) 0.4563(13) 0.2745(8) 0.112(7) Uiso 0.50 1 d P . 1
H38A H 0.0266 0.5034 0.2928 0.134 Uiso 0.50 1 d PR . 1
C39 C 0.0205(12) 0.3827(13) 0.2890(9) 0.113(7) Uiso 0.50 1 d P . 1
H39A H 0.0566 0.3630 0.3174 0.136 Uiso 0.50 1 d PR . 1
C40 C -0.0600(9) 0.3818(10) 0.2182(7) 0.080(4) Uiso 0.50 1 d P . 1
H40A H -0.0955 0.3636 0.1889 0.096 Uiso 0.50 1 d PR . 1
C41 C -0.0730(10) 0.5234(12) 0.1890(8) 0.117(6) Uiso 0.50 1 d P . 1
H41A H -0.1001 0.5021 0.1555 0.141 Uiso 0.50 1 d PR . 1
H41B H -0.0357 0.5520 0.1792 0.141 Uiso 0.50 1 d PR . 1
C42 C -0.1147(10) 0.5811(12) 0.2146(8) 0.115(6) Uiso 0.50 1 d P D 1
H42A H -0.0863 0.6087 0.2456 0.138 Uiso 0.50 1 calc PR D 1
H42B H -0.1488 0.5506 0.2286 0.138 Uiso 0.50 1 calc PR D 1
C43 C -0.1493(14) 0.6456(15) 0.1720(11) 0.147(9) Uiso 0.50 1 d P D 1
H43A H -0.1190 0.6639 0.1487 0.176 Uiso 0.50 1 calc PR D 1
H43B H -0.1896 0.6232 0.1487 0.176 Uiso 0.50 1 calc PR D 1
C44 C -0.1671(16) 0.7158(18) 0.2070(13) 0.170(12) Uiso 0.50 1 d P D 1
H44A H -0.1783 0.7634 0.1842 0.255 Uiso 0.50 1 calc PR D 1
H44B H -0.1292 0.7277 0.2362 0.255 Uiso 0.50 1 calc PR D 1
H44C H -0.2049 0.7005 0.2227 0.255 Uiso 0.50 1 calc PR D 1
N1' N -0.0173(9) 0.9171(9) 0.2439(10) 0.118(6) Uiso 0.50 1 d P . 2
N2' N -0.0442(8) 0.7881(9) 0.2453(7) 0.101(4) Uiso 0.50 1 d PD . 2
C37' C -0.0176(12) 1.0013(11) 0.2507(13) 0.132(8) Uiso 0.50 1 d P . 2
H37D H -0.0530 1.0163 0.2695 0.198 Uiso 0.50 1 d PR . 2
H37E H 0.0250 1.0185 0.2723 0.198 Uiso 0.50 1 d PR . 2
H37F H -0.0250 1.0273 0.2151 0.198 Uiso 0.50 1 d PR . 2
C38' C -0.0585(10) 0.8623(11) 0.2587(8) 0.091(5) Uiso 0.50 1 d P . 2
H38B H -0.0945 0.8757 0.2772 0.109 Uiso 0.50 1 d PR . 2
C39' C 0.0099(12) 0.7936(14) 0.2184(9) 0.118(7) Uiso 0.50 1 d P . 2
H39B H 0.0311 0.7499 0.2023 0.141 Uiso 0.50 1 d PR . 2
C40' C 0.0250(11) 0.8663(13) 0.2188(9) 0.104(6) Uiso 0.50 1 d P . 2
H40B H 0.0619 0.8868 0.2038 0.124 Uiso 0.50 1 d PR . 2
C41' C -0.0764(12) 0.7085(11) 0.2536(9) 0.148(8) Uiso 0.50 1 d PD . 2
H41C H -0.1071 0.7184 0.2779 0.178 Uiso 0.50 1 d PR . 2
H41D H -0.0417 0.6731 0.2730 0.178 Uiso 0.50 1 d PR . 2
C42' C -0.1135(8) 0.6645(11) 0.2030(8) 0.100(6) Uiso 0.50 1 d PD E 2
H42C H -0.0878 0.6684 0.1739 0.120 Uiso 0.50 1 calc PR E 2
H42D H -0.1175 0.6070 0.2117 0.120 Uiso 0.50 1 calc PR E 2
C43' C -0.1828(9) 0.6998(15) 0.1825(10) 0.125(9) Uiso 0.50 1 d PD E 2
H43C H -0.2095 0.6938 0.2108 0.150 Uiso 0.50 1 calc PR E 2
H43D H -0.1793 0.7577 0.1748 0.150 Uiso 0.50 1 calc PR E 2
C44' C -0.2161(12) 0.6560(14) 0.1312(10) 0.151(9) Uiso 0.50 1 d PD E 2
H44D H -0.2602 0.6784 0.1181 0.227 Uiso 0.50 1 calc PR E 2
H44G H -0.2198 0.5988 0.1392 0.227 Uiso 0.50 1 calc PR E 2
H44E H -0.1897 0.6625 0.1032 0.227 Uiso 0.50 1 calc PR E 2

loop_
_atom_site_aniso_label
_atom_site_aniso_U_11
_atom_site_aniso_U_22
_atom_site_aniso_U_33
_atom_site_aniso_U_23
_atom_site_aniso_U_13
_atom_site_aniso_U_12
Co1 0.0206(3) 0.0181(3) 0.0267(3) -0.0017(2) 0.0079(2) -0.0032(2)
Co2 0.0202(3) 0.0174(3) 0.0263(3) -0.0007(2) 0.0047(2) 0.0007(2)
Co3 0.0194(3) 0.0201(3) 0.0265(3) 0.0000(2) 0.0058(2) -0.0011(2)
O1 0.0213(15) 0.0181(15) 0.0211(15) -0.0026(11) 0.0060(12) -0.0008(12)
O2 0.045(2) 0.0346(19) 0.0366(19) 0.0150(15) 0.0098(16) 0.0127(16)
O3 0.046(2) 0.061(3) 0.095(3) 0.054(2) 0.027(2) 0.009(2)
O4 0.039(2) 0.048(2) 0.052(2) 0.0289(18) 0.0165(17) 0.0063(17)
O5 0.037(2) 0.033(2) 0.062(2) 0.0233(17) 0.0066(18) 0.0010(16)
C1 0.043(3) 0.030(3) 0.037(3) 0.012(2) 0.009(2) 0.003(2)
C2 0.040(3) 0.024(3) 0.034(3) 0.006(2) 0.013(2) 0.005(2)
C3 0.033(3) 0.029(3) 0.044(3) 0.015(2) 0.009(2) 0.002(2)
C6 0.034(3) 0.031(3) 0.035(3) 0.014(2) 0.009(2) 0.004(2)
C4 0.045(16) 0.078(15) 0.040(10) 0.047(10) 0.006(10) 0.002(10)
C5 0.042(8) 0.033(11) 0.012(9) 0.006(7) 0.008(7) -0.003(7)
C7 0.028(8) 0.030(8) 0.033(8) -0.004(5) 0.014(6) 0.010(6)
C8 0.043(7) 0.041(6) 0.031(6) 0.008(4) 0.016(4) 0.008(5)
C9 0.066(8) 0.039(6) 0.039(6) -0.007(5) -0.011(5) -0.001(6)
C10 0.070(8) 0.025(5) 0.064(8) 0.001(5) 0.015(6) -0.009(6)
C11 0.062(11) 0.028(8) 0.027(9) 0.009(6) 0.010(6) 0.004(7)
C12 0.033(7) 0.029(7) 0.022(7) 0.007(5) 0.012(5) 0.015(5)
C4' 0.021(7) 0.026(7) 0.035(9) 0.005(6) 0.004(6) -0.013(5)
C5' 0.034(7) 0.025(7) 0.031(11) 0.002(8) 0.011(8) -0.006(5)
C7' 0.042(9) 0.028(7) 0.039(8) 0.011(6) 0.005(6) 0.010(7)
C8' 0.078(8) 0.056(6) 0.072(7) 0.016(6) -0.014(6) -0.008(6)
C9' 0.102(8) 0.075(7) 0.084(7) 0.012(6) -0.025(6) -0.014(7)
C10' 0.094(8) 0.055(6) 0.090(8) 0.014(6) -0.008(6) -0.015(6)
C11' 0.10(2) 0.038(12) 0.08(2) 0.019(12) -0.003(12) -0.016(11)
C12' 0.051(9) 0.030(8) 0.046(9) 0.004(7) 0.013(7) 0.002(6)
O6 0.037(2) 0.033(2) 0.060(2) -0.0113(17) -0.0033(17) 0.0098(16)
O7 0.041(2) 0.036(2) 0.054(2) 0.0005(17) 0.0207(17) 0.0120(16)
O8 0.0213(16) 0.0245(16) 0.0285(17) -0.0031(13) 0.0040(13) 0.0053(12)
O9 0.038(2) 0.0336(19) 0.040(2) -0.0136(16) 0.0014(16) 0.0060(15)
C13 0.029(3) 0.035(3) 0.027(3) -0.005(2) -0.004(2) 0.011(2)
C14 0.024(2) 0.021(2) 0.028(2) 0.0019(19) 0.0043(19) 0.0033(18)
C15 0.030(3) 0.030(3) 0.028(2) -0.0006(19) 0.002(2) 0.011(2)
C18 0.022(2) 0.027(2) 0.026(2) -0.0034(18) -0.0021(18) 0.0066(19)
C16 0.028(8) 0.036(7) 0.035(9) -0.008(7) 0.005(7) 0.001(5)
C17 0.041(8) 0.022(6) 0.030(10) -0.005(8) 0.006(9) 0.003(6)
C19 0.023(6) 0.031(6) 0.039(7) 0.000(5) 0.013(6) 0.002(5)
C20 0.027(6) 0.030(5) 0.042(7) 0.001(5) 0.014(5) 0.002(4)
C21 0.066(13) 0.049(10) 0.089(14) 0.021(11) 0.048(11) 0.028(9)
C22 0.078(9) 0.048(7) 0.091(9) 0.015(7) 0.039(7) 0.003(6)
C23 0.063(18) 0.032(9) 0.094(18) 0.026(13) 0.038(13) 0.024(11)
C24 0.032(7) 0.033(6) 0.016(8) 0.004(7) 0.007(7) 0.008(5)
C16' 0.024(5) 0.027(5) 0.024(6) -0.001(5) 0.001(5) 0.000(4)
C17' 0.023(5) 0.022(4) 0.024(6) 0.000(4) 0.001(4) -0.001(3)
C19' 0.027(8) 0.016(7) 0.034(8) 0.002(5) -0.002(6) 0.002(6)
C20' 0.036(8) 0.039(8) 0.031(8) -0.003(6) -0.006(6) 0.004(6)
C21' 0.044(9) 0.042(9) 0.100(15) 0.010(11) 0.033(11) -0.003(7)
C22' 0.052(9) 0.013(6) 0.131(15) -0.002(8) 0.030(9) -0.002(5)
C23' 0.037(11) 0.020(7) 0.11(2) 0.004(13) 0.016(12) 0.010(7)
C24' 0.027(6) 0.021(5) 0.012(7) -0.001(6) -0.006(6) 0.004(4)
O10 0.052(2) 0.061(3) 0.045(2) -0.0145(18) 0.0169(19) -0.037(2)
O11 0.033(2) 0.036(2) 0.073(3) -0.0176(19) 0.0202(18) -0.0097(16)
O12 0.033(2) 0.037(2) 0.104(3) 0.033(2) 0.006(2) -0.0103(17)
O13 0.0304(19) 0.058(2) 0.041(2) 0.0108(17) 0.0010(16) -0.0231(17)
C25 0.029(3) 0.029(3) 0.052(3) 0.002(2) 0.002(2) -0.008(2)
C26 0.029(3) 0.021(2) 0.037(3) -0.002(2) 0.018(2) -0.0045(19)
C27 0.031(3) 0.031(3) 0.056(3) -0.001(2) 0.011(2) -0.009(2)
C30 0.023(2) 0.022(2) 0.037(3) -0.0012(19) 0.008(2) -0.0039(18)

loop_
_atom_type_symbol
_atom_type_description
_atom_type_scat_dispersion_real
_atom_type_scat_dispersion_imag
_atom_type_scat_source
C C 0.0033 0.0016 'International Tables Vol C Tables 4.2.6.8 and 6.1.1.4'
H H 0.0000 0.0000 'International Tables Vol C Tables 4.2.6.8 and 6.1.1.4'
N N 0.0061 0.0033 'International Tables Vol C Tables 4.2.6.8 and 6.1.1.4'
O O 0.0106 0.0060 'International Tables Vol C Tables 4.2.6.8 and 6.1.1.4'
Co Co 0.3494 0.9721 'International Tables Vol C Tables 4.2.6.8 and 6.1.1.4'

loop_
_geom_angle_atom_site_label_1
_geom_angle_atom_site_label_2
_geom_angle_atom_site_label_3
_geom_angle
_geom_angle_site_symmetry_1
_geom_angle_site_symmetry_3
O2 Co1 O5 94.76(15) 4 .
O2 Co1 O1 99.38(12) 4 .
O5 Co1 O1 96.44(13) . .
O2 Co1 O10 167.25(14) 4 .
O5 Co1 O10 89.39(16) . .
O1 Co1 O10 92.11(12) . .
O2 Co1 O11 107.15(14) 4 .
O5 Co1 O11 87.02(14) . .
O1 Co1 O11 152.88(13) . .
O10 Co1 O11 60.96(14) . .
O2 Co1 O6 84.62(14) 4 3_455
O5 Co1 O6 175.67(14) . 3_455
O1 Co1 O6 87.89(12) . 3_455
O10 Co1 O6 90.33(15) . 3_455
O11 Co1 O6 89.06(14) . 3_455
O2 Co1 C25 137.84(16) 4 .
O5 Co1 C25 87.06(15) . .
O1 Co1 C25 122.31(15) . .
O10 Co1 C25 30.22(15) . .
O11 Co1 C25 30.77(15) . .
O6 Co1 C25 90.52(15) 3_455 .
O4 Co2 O12 162.37(15) . 3
O4 Co2 O3 92.22(18) . 4
O12 Co2 O3 86.01(19) 3 4
O4 Co2 O1 100.23(13) . .
O12 Co2 O1 97.40(13) 3 .
O3 Co2 O1 94.70(14) 4 .
O4 Co2 O8 86.76(13) . .
O12 Co2 O8 91.51(15) 3 .
O3 Co2 O8 168.55(14) 4 .
O1 Co2 O8 96.70(11) . .
O4 Co2 O9 82.10(13) . .
O12 Co2 O9 82.13(13) 3 .
O3 Co2 O9 110.69(14) 4 .
O1 Co2 O9 154.45(11) . .
O8 Co2 O9 57.87(11) . .
O7 Co3 O13 103.59(16) 3_455 3
O7 Co3 O1 119.79(13) 3_455 .
O13 Co3 O1 109.53(13) 3 .
O7 Co3 O8 123.07(13) 3_455 7_565
O13 Co3 O8 101.22(13) 3 7_565
O1 Co3 O8 98.00(11) . 7_565
Co3 O1 Co2 112.79(13) . .
Co3 O1 Co1 106.52(12) . .
Co2 O1 Co1 109.28(12) . .
Co3 O1 H1A 109.4 . .
Co2 O1 H1A 109.4 . .
Co1 O1 H1A 109.4 . .
C1 O2 Co1 129.6(3) . 4_545
C1 O3 Co2 135.8(3) . 4_545
C2 O4 Co2 131.5(3) . .
C2 O5 Co1 133.6(3) . .
O2 C1 O3 126.6(4) . .
O2 C1 C3 118.0(4) . .
O3 C1 C3 115.4(4) . .
O5 C2 O4 126.7(4) . .
O5 C2 C6 117.9(4) . .
O4 C2 C6 115.3(4) . .
C12' C3 C4' 119.7(17) . .
C4 C3 C12 120.6(17) . .
C4 C3 C1 117.4(15) . .
C12 C3 C1 121.9(10) . .
C5' C6 C7' 119.6(17) . .
C7 C6 C5 121.3(16) . .
C7 C6 C2 122.3(10) . .
C5 C6 C2 116.3(13) . .
C3 C4 C5 127(3) . .
C3 C4 H4A 116.5 . .
C5 C4 H4A 116.5 . .
C4 C5 C6 113(2) . .
C4 C5 H5A 123.7 . .
C6 C5 H5A 123.7 . .
C8 C7 C12 118(2) . .
C8 C7 C6 121.5(19) . .
C12 C7 C6 120.5(18) . .
C9 C8 C7 119.7(15) . .
C9 C8 H8A 120.1 . .
C7 C8 H8A 120.1 . .
C8 C9 C10 121.1(11) . .
C8 C9 H9A 119.4 . .
C10 C9 H9A 119.4 . .
C11 C10 C9 121.2(15) . .
C11 C10 H10A 119.4 . .
C9 C10 H10A 119.4 . .
C10 C11 C12 118(2) . .
C10 C11 H11A 120.8 . .
C12 C11 H11A 120.8 . .
C11 C12 C7 121.5(19) . .
C11 C12 C3 121.3(18) . .
C7 C12 C3 117.2(19) . .
C5' C4' C3 117(2) . .
C5' C4' H4'A 121.6 . .
C3 C4' H4'A 121.6 . .
C6 C5' C4' 126(3) . .
C6 C5' H5'A 117.0 . .
C4' C5' H5'A 117.0 . .
C8' C7' C6 124.8(18) . .
C8' C7' C12' 118(2) . .
C6 C7' C12' 117.5(19) . .
C9' C8' C7' 121.6(17) . .
C9' C8' H8'A 119.2 . .
C7' C8' H8'A 119.2 . .
C10' C9' C8' 120.2(16) . .
C10' C9' H9'A 119.9 . .
C8' C9' H9'A 119.9 . .
C11' C10' C9' 119.9(19) . .
C11' C10' H10B 120.0 . .
C9' C10' H10B 120.0 . .
C10' C11' C12' 122(2) . .
C10' C11' H11B 119.2 . .
C12' C11' H11B 119.2 . .
C3 C12' C11' 121(2) . .
C3 C12' C7' 120(2) . .
C11' C12' C7' 118(2) . .
C13 O6 Co1 130.0(3) . 3_545
C13 O7 Co3 106.4(3) . 3_545
C14 O8 Co3 136.3(3) . 7_565
C14 O8 Co2 94.9(2) . .
Co3 O8 Co2 128.46(14) 7_565 .
C14 O9 Co2 87.0(3) . .
O6 C13 O7 121.4(4) . .
O6 C13 C15 121.7(5) . .
O7 C13 C15 116.8(4) . .
O9 C14 O8 119.6(4) . .
O9 C14 C18 123.1(4) . .
O8 C14 C18 117.3(4) . .
C16' C15 C24' 119.9(15) . .
C16 C15 C24 119.6(16) . .
C16 C15 C13 115.7(13) . .
C24 C15 C13 124.7(10) . .
C19 C18 C17 120.2(17) . .
C17' C18 C19' 121.4(17) . .
C19 C18 C14 120.6(14) . .
C17 C18 C14 119.0(11) . .
C17 C16 C15 122(2) . .
C17 C16 H16A 118.9 . .
C15 C16 H16A 118.9 . .
C16 C17 C18 118(2) . .
C16 C17 H17A 120.8 . .
C18 C17 H17A 120.8 . .
C18 C19 C24 125(2) . .
C18 C19 C20 120(2) . .
C24 C19 C20 115(2) . .
C21 C20 C19 122.0(18) . .
C21 C20 H20A 119.0 . .
C19 C20 H20A 119.0 . .
C20 C21 C22 119.0(18) . .
C20 C21 H21A 120.5 . .
C22 C21 H21A 120.5 . .
C21 C22 C23 123.5(19) . .
C21 C22 H22A 118.3 . .
C23 C22 H22A 118.3 . .
C22 C23 C24 116(2) . .
C22 C23 H23A 122.0 . .
C24 C23 H23A 122.0 . .
C23 C24 C19 124(2) . .
C23 C24 C15 121(2) . .
C19 C24 C15 114(2) . .
C15 C16' C17' 120(2) . .
C15 C16' H16B 119.8 . .
C17' C16' H16B 119.8 . .
C18 C17' C16' 121(2) . .
C18 C17' H17B 119.5 . .
C16' C17' H17B 119.5 . .
C20' C19' C24' 123(2) . .
C20' C19' C18 122(2) . .
C24' C19' C18 114(2) . .
C21' C20' C19' 120.8(18) . .
C21' C20' H20B 119.6 . .
C19' C20' H20B 119.6 . .
C20' C21' C22' 119.5(17) . .
C20' C21' H21B 120.3 . .
C22' C21' H21B 120.3 . .
C23' C22' C21' 118.6(17) . .
C23' C22' H22B 120.7 . .
C21' C22' H22B 120.7 . .
C22' C23' C24' 126(2) . .
C22' C23' H23B 116.9 . .
C24' C23' H23B 116.9 . .
C15 C24' C23' 126(2) . .
C15 C24' C19' 121.8(19) . .
C23' C24' C19' 111(2) . .
C25 O10 Co1 89.7(3) . .
C25 O11 Co1 88.3(3) . .
C26 O12 Co2 142.7(3) . 3_445
C26 O13 Co3 122.6(3) . 3_445
O10 C25 O11 120.9(4) . .
O10 C25 C27 120.2(5) . .
O11 C25 C27 118.8(5) . .
O10 C25 Co1 60.1(2) . .
O11 C25 Co1 60.9(2) . .
C27 C25 Co1 174.0(4) . .
O12 C26 O13 123.5(4) . .
O12 C26 C30 116.7(4) . .
O13 C26 C30 119.7(4) . .
C36 C27 C28 120.9(7) . .
C28' C27 C36' 117.3(7) . .
C36 C27 C25 123.5(6) . .
C28 C27 C25 115.3(6) . .
C31 C30 C29 119.8(7) . .
C29' C30 C31' 120.1(7) . .
C31 C30 C26 126.7(5) . .
C29 C30 C26 113.2(6) . .
C29 C28 C27 118.1(10) . .
C29 C28 H28A 120.9 . .
C27 C28 H28A 120.9 . .
C28 C29 C30 120.9(10) . .
C28 C29 H29A 119.5 . .
C30 C29 H29A 119.5 . .
C32 C31 C30 123.4(9) . .
C32 C31 C36 118.2(9) . .
C30 C31 C36 118.4(8) . .
C33 C32 C31 121.1(13) . .
C33 C32 H32A 119.5 . .
C31 C32 H32A 119.5 . .
C32 C33 C34 120.4(16) . .
C32 C33 H33A 119.8 . .
C34 C33 H33A 119.8 . .
C34 C35 C36 120.6(12) . .
C34 C35 H35A 119.7 . .
C36 C35 H35A 119.7 . .
C35 C34 C33 119.7(16) . .
C35 C34 H34A 120.2 . .
C33 C34 H34A 120.2 . .
C27 C36 C35 118.5(9) . .
C27 C36 C31 121.7(8) . .
C35 C36 C31 119.8(9) . .
C27 C28' C29' 121.6(9) . .
C27 C28' H28B 119.2 . .
C29' C28' H28B 119.2 . .
C30 C29' C28' 120.3(9) . .
C30 C29' H29B 119.8 . .
C28' C29' H29B 119.8 . .
C36' C31' C32' 116.8(11) . .
C36' C31' C30 118.9(9) . .
C32' C31' C30 124.0(9) . .
C33' C32' C31' 120.6(13) . .
C33' C32' H32B 119.7 . .
C31' C32' H32B 119.7 . .
C32' C33' C34' 121.4(16) . .
C32' C33' H33B 119.3 . .
C34' C33' H33B 119.3 . .
C35' C34' C33' 119.7(17) . .
C35' C34' H34B 120.2 . .
C33' C34' H34B 120.2 . .
C34' C35' C36' 120.9(14) . .
C34' C35' H35B 119.5 . .
C36' C35' H35B 119.5 . .
C31' C36' C35' 120.3(11) . .
C31' C36' C27 119.4(10) . .
C35' C36' C27 120.2(10) . .
C40 N1 C39 106.3(14) . .
C40 N1 C37 127.5(15) . .
C39 N1 C37 125.5(16) . .
C40 N2 C38 106.2(17) . .
C40 N2 C41 123.9(16) . .
C38 N2 C41 129.9(18) . .
N1 C37 H37A 110.0 . .
N1 C37 H37B 108.0 . .
H37A C37 H37B 109.5 . .
N1 C37 H37C 110.4 . .
H37A C37 H37C 109.4 . .
H37B C37 H37C 109.5 . .
C39 C38 N2 109(2) . .
C39 C38 H38A 123.3 . .
N2 C38 H38A 127.5 . .
C38 C39 N1 106(2) . .
C38 C39 H39A 129.5 . .
N1 C39 H39A 124.7 . .
N2 C40 N1 112.4(16) . .
N2 C40 H40A 123.7 . .
N1 C40 H40A 123.9 . .
C42 C41 N2 113.7(17) . .
C42 C41 H41A 108.7 . .
N2 C41 H41A 110.2 . .
C42 C41 H41B 109.9 . .
N2 C41 H41B 106.5 . .
H41A C41 H41B 107.7 . .
C41 C42 C43 111.1(18) . .
C41 C42 H42A 109.4 . .
C43 C42 H42A 109.4 . .
C41 C42 H42B 109.4 . .
C43 C42 H42B 109.4 . .
H42A C42 H42B 108.0 . .
C44 C43 C42 105(2) . .
C44 C43 H43A 110.8 . .
C42 C43 H43A 110.8 . .
C44 C43 H43B 110.8 . .
C42 C43 H43B 110.8 . .
H43A C43 H43B 108.9 . .
C43 C44 H44A 109.5 . .
C43 C44 H44B 109.5 . .
H44A C44 H44B 109.5 . .
C43 C44 H44C 109.5 . .
H44A C44 H44C 109.5 . .
H44B C44 H44C 109.5 . .
C38' N1' C37' 128(2) . .
C38' N1' C40' 101.2(15) . .
C37' N1' C40' 131(2) . .
C38' N2' C39' 107.3(17) . .
C38' N2' C41' 130.6(18) . .
C39' N2' C41' 122.1(19) . .
N1' C37' H37D 109.5 . .
N1' C37' H37E 109.4 . .
H37D C37' H37E 109.5 . .
N1' C37' H37F 109.5 . .
H37D C37' H37F 109.5 . .
H37E C37' H37F 109.5 . .
N2' C38' N1' 111.9(18) . .
N2' C38' H38B 124.2 . .
N1' C38' H38B 123.9 . .
C40' C39' N2' 106(2) . .
C40' C39' H39B 126.4 . .
N2' C39' H39B 127.5 . .
C39' C40' N1' 113(2) . .
N1' C40' H40B 123.3 . .
N2' C41' C42' 117.6(17) . .
N2' C41' H41C 107.2 . .
C42' C41' H41C 108.7 . .
N2' C41' H41D 107.3 . .
C42' C41' H41D 108.5 . .
H41C C41' H41D 107.1 . .
C43' C42' C41' 111.8(17) . .
C43' C42' H42C 109.3 . .
C41' C42' H42C 109.3 . .
C43' C42' H42D 109.3 . .
C41' C42' H42D 109.3 . .
H42C C42' H42D 107.9 . .
C44' C43' C42' 109.4(18) . .
C44' C43' H43C 109.8 . .
C42' C43' H43C 109.8 . .
C44' C43' H43D 109.8 . .
C42' C43' H43D 109.8 . .
H43C C43' H43D 108.2 . .
C43' C44' H44D 109.5 . .
C43' C44' H44G 109.5 . .
H44D C44' H44G 109.5 . .
C43' C44' H44E 109.5 . .
H44D C44' H44E 109.5 . .
H44G C44' H44E 109.5 . .

loop_
_geom_bond_atom_site_label_1
_geom_bond_atom_site_label_2
_geom_bond_distance
_geom_bond_site_symmetry_2
Co1 O2 2.046(3) 4
Co1 O5 2.047(3) .
Co1 O1 2.071(3) .
Co1 O10 2.128(3) .
Co1 O11 2.147(3) .
Co1 O6 2.206(3) 3_455
Co1 C25 2.456(5) .
Co2 O4 2.028(3) .
Co2 O12 2.031(3) 3
Co2 O3 2.037(3) 4
Co2 O1 2.051(3) .
Co2 O8 2.138(3) .
Co2 O9 2.349(3) .
Co3 O7 1.957(3) 3_455
Co3 O13 1.963(3) 3
Co3 O1 1.981(3) .
Co3 O8 1.981(3) 7_565
O1 H1A 0.8500 .
O2 C1 1.242(6) .
O2 Co1 2.046(3) 4_545
O3 C1 1.251(6) .
O3 Co2 2.037(3) 4_545
O4 C2 1.252(6) .
O5 C2 1.238(6) .
C1 C3 1.498(6) .
C2 C6 1.510(6) .
C3 C4 1.28(4) .
C3 C12' 1.37(2) .
C3 C4' 1.42(3) .
C3 C12 1.49(2) .
C6 C5' 1.25(3) .
C6 C7 1.43(2) .
C6 C7' 1.45(3) .
C6 C5 1.48(3) .
C4 C5 1.45(5) .
C4 H4A 0.9300 .
C5 H5A 0.9300 .
C7 C8 1.40(2) .
C7 C12 1.40(3) .
C8 C9 1.356(17) .
C8 H8A 0.9300 .
C9 C10 1.390(17) .
C9 H9A 0.9300 .
C10 C11 1.35(3) .
C10 H10A 0.9300 .
C11 C12 1.40(4) .
C11 H11A 0.9300 .
C4' C5' 1.42(4) .
C4' H4'A 0.9300 .
C5' H5'A 0.9300 .
C7' C8' 1.42(3) .
C7' C12' 1.46(3) .
C8' C9' 1.40(2) .
C8' H8'A 0.9300 .
C9' C10' 1.39(2) .
C9' H9'A 0.9300 .
C10' C11' 1.39(4) .
C10' H10B 0.9300 .
C11' C12' 1.42(4) .
C11' H11B 0.9300 .
O6 C13 1.246(6) .
O6 Co1 2.206(3) 3_545
O7 C13 1.260(6) .
O7 Co3 1.957(3) 3_545
O8 C14 1.295(5) .
O8 Co3 1.981(3) 7_565
O9 C14 1.225(5) .
C13 C15 1.516(6) .
C14 C18 1.497(6) .
C15 C16' 1.38(3) .
C15 C16 1.39(3) .
C15 C24' 1.40(2) .
C15 C24 1.47(2) .
C18 C17' 1.34(3) .
C18 C19 1.35(3) .
C18 C17 1.40(3) .
C18 C19' 1.49(3) .
C16 C17 1.39(3) .
C16 H16A 0.9300 .
C17 H17A 0.9300 .
C19 C24 1.41(4) .
C19 C20 1.47(3) .
C20 C21 1.36(3) .
C20 H20A 0.9300 .
C21 C22 1.39(2) .
C21 H21A 0.9300 .
C22 C23 1.40(4) .
C22 H22A 0.9300 .
C23 C24 1.40(4) .
C23 H23A 0.9300 .
C16' C17' 1.41(3) .
C16' H16B 0.9300 .
C17' H17B 0.9300 .
C19' C20' 1.38(3) .
C19' C24' 1.43(4) .
C20' C21' 1.34(3) .
C20' H20B 0.9300 .
C21' C22' 1.42(2) .
C21' H21B 0.9300 .
C22' C23' 1.34(4) .
C22' H22B 0.9300 .
C23' C24' 1.42(4) .
C23' H23B 0.9300 .
O10 C25 1.236(6) .
O11 C25 1.257(6) .
O12 C26 1.233(6) .
O12 Co2 2.031(3) 3_445
O13 C26 1.259(5) .
O13 Co3 1.963(3) 3_445
C25 C27 1.503(6) .
C26 C30 1.504(6) .
C27 C36 1.339(11) .
C27 C28' 1.352(11) .
C27 C28 1.439(12) .
C27 C36' 1.445(13) .
C30 C29' 1.337(10) .
C30 C31 1.406(11) .
C30 C29 1.413(12) .
C30 C31' 1.429(11) .
C28 C29 1.396(15) .
C28 H28A 0.9300 .
C29 H29A 0.9300 .
C31 C32 1.389(15) .
C31 C36 1.428(14) .
C32 C33 1.334(19) .
C32 H32A 0.9300 .
C33 C34 1.45(2) .
C33 H33A 0.9300 .
C35 C34 1.327(19) .
C35 C36 1.398(14) .
C35 H35A 0.9300 .
C34 H34A 0.9300 .
C28' C29' 1.411(13) .
C28' H28B 0.9300 .
C29' H29B 0.9300 .
C31' C36' 1.403(16) .
C31' C32' 1.406(16) .
C32' C33' 1.380(19) .
C32' H32B 0.9300 .
C33' C34' 1.38(2) .
C33' H33B 0.9300 .
C34' C35' 1.33(2) .
C34' H34B 0.9300 .
C35' C36' 1.424(17) .
C35' H35B 0.9300 .
N1 C40 1.288(19) .
N1 C39 1.38(2) .
N1 C37 1.417(16) .
N2 C40 1.240(19) .
N2 C38 1.37(2) .
N2 C41 1.50(2) .
C37 H37A 0.9601 .
C37 H37B 0.9601 .
C37 H37C 0.9602 .
C38 C39 1.28(2) .
C38 H38A 0.9600 .
C39 H39A 0.9599 .
C40 H40A 0.9600 .
C41 C42 1.49(2) .
C41 H41A 0.9598 .
C41 H41B 0.9602 .
C42 C43 1.55(3) .
C42 H42A 0.9700 .
C42 H42B 0.9700 .
C43 C44 1.52(3) .
C43 H43A 0.9700 .
C43 H43B 0.9700 .
C44 H44A 0.9600 .
C44 H44B 0.9600 .
C44 H44C 0.9600 .
N1' C38' 1.33(2) .
N1' C37' 1.384(18) .
N1' C40' 1.42(3) .
N2' C38' 1.30(2) .
N2' C39' 1.39(2) .
N2' C41' 1.487(10) .
C37' H37D 0.9599 .
C37' H37E 0.9601 .
C37' H37F 0.9599 .
C38' H38B 0.9602 .
C39' C40' 1.22(2) .
C39' H39B 0.9599 .
C40' H40B 0.9601 .
C41' C42' 1.504(10) .
C41' H41C 0.9601 .
C41' H41D 0.9600 .
C42' C43' 1.508(10) .
C42' H42C 0.9700 .
C42' H42D 0.9700 .
C43' C44' 1.492(10) .
C43' H43C 0.9700 .
C43' H43D 0.9700 .
C44' H44D 0.9600 .
C44' H44G 0.9600 .
C44' H44E 0.9600 .
